data_4317492
loop_
_publ_author_name
'Dongwhan Lee'
'Pei-Lin Hung'
'Bernhard Spingler'
'Stephen J. Lippard'

_publ_section_title
;
 Sterically Hindered Carboxylate Ligands Support Water-Bridged Dimetallic
 Centers That Model Features of Metallohydrolase Active Sites
;
_journal_name_full 'Inorganic Chemistry'
_journal_page_first 521
_journal_page_last 531
_journal_paper_doi 10.1021/ic0107431
_journal_volume 41
_journal_year 2002
_chemical_formula_sum 'C92 H88 Co2 N0 O12'
_chemical_formula_weight 1503.48
_chemical_name_common '[Co2(m-OH2)2(m-O2CArTol)2(O2CArTol)2(THF)2]'
_chemical_name_systematic
;
   ?
;
_space_group_IT_number 14
_symmetry_cell_setting monoclinic
_symmetry_space_group_name_Hall '-P 2yn'
_symmetry_space_group_name_H-M 'P 1 21/n 1'
_atom_sites_solution_hydrogens geom
_atom_sites_solution_primary direct
_atom_sites_solution_secondary difmap
_audit_creation_method SHELXL-97
_cell_angle_alpha 90.00
_cell_angle_beta 104.942(2)
_cell_angle_gamma 90.00
_cell_formula_units_Z 2
_cell_length_a 13.5453(16)
_cell_length_b 14.1574(17)
_cell_length_c 20.165(2)
_cell_measurement_temperature 293(2)
_cell_volume 3736.2(7)
_computing_cell_refinement 'Bruker SMART'
_computing_data_collection 'Bruker SMART'
_computing_data_reduction 'Bruker SHELXTL'
_computing_molecular_graphics 'Bruker SHELXTL'
_computing_publication_material 'Bruker SHELXTL'
_computing_structure_refinement 'SHELXL-97 (Sheldrick, 1997)'
_computing_structure_solution 'SHELXS-97 (Sheldrick, 1990)'
_diffrn_ambient_temperature 293(2)
_diffrn_measured_fraction_theta_full 0.934
_diffrn_measured_fraction_theta_max 0.934
_diffrn_measurement_device_type 'CCD area detector'
_diffrn_measurement_method 'phi and omega scans'
_diffrn_radiation_monochromator graphite
_diffrn_radiation_source 'fine-focus sealed tube'
_diffrn_radiation_type MoK\a
_diffrn_radiation_wavelength 0.71073
_diffrn_reflns_av_R_equivalents 0.0489
_diffrn_reflns_av_sigmaI/netI 0.0751
_diffrn_reflns_limit_h_max 15
_diffrn_reflns_limit_h_min -17
_diffrn_reflns_limit_k_max 17
_diffrn_reflns_limit_k_min -18
_diffrn_reflns_limit_l_max 26
_diffrn_reflns_limit_l_min -19
_diffrn_reflns_number 23148
_diffrn_reflns_theta_full 28.22
_diffrn_reflns_theta_max 28.22
_diffrn_reflns_theta_min 1.78
_exptl_absorpt_coefficient_mu 0.510
_exptl_absorpt_correction_T_max 1.000000
_exptl_absorpt_correction_T_min 0.743209
_exptl_absorpt_correction_type SADABS
_exptl_crystal_colour violet
_exptl_crystal_density_diffrn 1.336
_exptl_crystal_density_method 'not measured'
_exptl_crystal_description block
_exptl_crystal_F_000 1580
_exptl_crystal_size_max 0.25
_exptl_crystal_size_mid 0.1
_exptl_crystal_size_min 0.1
_refine_diff_density_max 0.270
_refine_diff_density_min -0.448
_refine_diff_density_rms 0.056
_refine_ls_extinction_method none
_refine_ls_goodness_of_fit_ref 0.919
_refine_ls_hydrogen_treatment mixed
_refine_ls_matrix_type full
_refine_ls_number_parameters 490
_refine_ls_number_reflns 8606
_refine_ls_number_restraints 0
_refine_ls_restrained_S_all 0.919
_refine_ls_R_factor_all 0.0907
_refine_ls_R_factor_gt 0.0441
_refine_ls_shift/su_max 0.111
_refine_ls_shift/su_mean 0.001
_refine_ls_structure_factor_coef Fsqd
_refine_ls_weighting_details 'calc w=1/[\s^2^(Fo^2^)+(0.0487P)^2^+0.0000P] where P=(Fo^2^+2Fc^2^)/3'
_refine_ls_weighting_scheme calc
_refine_ls_wR_factor_gt 0.0884
_refine_ls_wR_factor_ref 0.1012
_reflns_number_gt 5332
_reflns_number_total 8606
_reflns_threshold_expression >2sigma(I)
_cod_data_source_file ic0107431_3.cif
_cod_data_source_block 2b
_cod_depositor_comments
;
The following automatic conversions were performed:

'_symmetry_cell_setting' value 'Monoclinic' changed to 'monoclinic'
according to the built-in table from CIF Core dictionary named
'cif_core.dic' version 2.4.1 from 2010-06-29.

Automatic conversion script
Id: cif_fix_values 1646 2011-03-28 12:23:43Z adriana 
;
_cod_original_cell_volume 3736.2(8)
_cod_database_code 4317492

loop_
_symmetry_equiv_pos_as_xyz
'x, y, z'
'-x+1/2, y+1/2, -z+1/2'
'-x, -y, -z'
'x-1/2, -y-1/2, z-1/2'

loop_
_atom_site_label
_atom_site_type_symbol
_atom_site_fract_x
_atom_site_fract_y
_atom_site_fract_z
_atom_site_U_iso_or_equiv
_atom_site_adp_type
_atom_site_occupancy
_atom_site_symmetry_multiplicity
_atom_site_calc_flag
_atom_site_refinement_flags
_atom_site_disorder_assembly
_atom_site_disorder_group
Co1 Co 0.90724(2) 0.44866(2) 0.954566(14) 0.02338(9) Uani 1 1 d . . .
O1A O 0.83599(11) 0.32423(10) 0.95233(7) 0.0313(4) Uani 1 1 d . . .
O2A O 0.94416(13) 0.24588(11) 1.03659(8) 0.0427(4) Uani 1 1 d . . .
O1B O 1.02589(11) 0.40558(10) 0.91780(7) 0.0301(4) Uani 1 1 d . . .
O2B O 1.16338(11) 0.47146(10) 0.98919(7) 0.0296(4) Uani 1 1 d . . .
O1H O 1.01119(12) 0.41236(12) 1.05634(8) 0.0305(4) Uani 1 1 d . . .
O1T O 0.80891(11) 0.47785(11) 0.85952(7) 0.0326(4) Uani 1 1 d . . .
C1A C 0.5696(2) 0.4897(3) 1.13662(17) 0.0750(10) Uani 1 1 d . . .
H1A1 H 0.4979 0.4810 1.1320 0.112 Uiso 1 1 calc R . .
H1A2 H 0.5803 0.5475 1.1146 0.112 Uiso 1 1 calc R . .
H1A3 H 0.6050 0.4924 1.1844 0.112 Uiso 1 1 calc R . .
C2A C 0.6097(2) 0.4087(2) 1.10362(15) 0.0534(8) Uani 1 1 d . . .
C3A C 0.6397(2) 0.3248(3) 1.13787(14) 0.0603(9) Uani 1 1 d . . .
H3AA H 0.6371 0.3193 1.1833 0.072 Uiso 1 1 calc R . .
C4A C 0.6732(2) 0.2493(2) 1.10688(14) 0.0527(8) Uani 1 1 d . . .
H4AA H 0.6926 0.1938 1.1315 0.063 Uiso 1 1 calc R . .
C5A C 0.67844(19) 0.25508(19) 1.03904(13) 0.0434(7) Uani 1 1 d . . .
C6A C 0.64970(19) 0.33932(19) 1.00496(14) 0.0450(7) Uani 1 1 d . . .
H6AA H 0.6527 0.3452 0.9596 0.054 Uiso 1 1 calc R . .
C7A C 0.61681(19) 0.4146(2) 1.03665(14) 0.0497(7) Uani 1 1 d . . .
H7AA H 0.5990 0.4707 1.0125 0.060 Uiso 1 1 calc R . .
C8A C 0.7082(2) 0.17050(18) 1.00476(12) 0.0432(7) Uani 1 1 d . . .
C9A C 0.6484(2) 0.0892(2) 1.00162(14) 0.0585(9) Uani 1 1 d . . .
H9AA H 0.5928 0.0895 1.0207 0.070 Uiso 1 1 calc R . .
C10A C 0.6715(3) 0.0094(2) 0.97067(15) 0.0657(10) Uani 1 1 d . . .
H10A H 0.6320 -0.0447 0.9691 0.079 Uiso 1 1 calc R . .
C11A C 0.7528(3) 0.00873(19) 0.94181(14) 0.0577(9) Uani 1 1 d . . .
H11A H 0.7653 -0.0454 0.9192 0.069 Uiso 1 1 calc R . .
C12A C 0.8178(2) 0.08690(17) 0.94513(12) 0.0432(7) Uani 1 1 d . . .
C13A C 0.79282(19) 0.16865(16) 0.97739(12) 0.0362(6) Uani 1 1 d . . .
C14A C 0.86380(19) 0.25285(16) 0.98990(12) 0.0327(5) Uani 1 1 d . . .
C15A C 0.9075(2) 0.07849(16) 0.91725(12) 0.0418(7) Uani 1 1 d . . .
C16A C 0.9570(3) -0.00912(18) 0.91972(13) 0.0521(8) Uani 1 1 d . . .
H16A H 0.9328 -0.0604 0.9397 0.062 Uiso 1 1 calc R . .
C17A C 1.0394(3) -0.0211(2) 0.89365(14) 0.0589(9) Uani 1 1 d . . .
H17A H 1.0697 -0.0804 0.8961 0.071 Uiso 1 1 calc R . .
C18A C 1.0793(2) 0.0528(2) 0.86361(13) 0.0528(8) Uani 1 1 d . . .
C19A C 1.0313(2) 0.14005(18) 0.86077(12) 0.0468(7) Uani 1 1 d . . .
H19A H 1.0564 0.1912 0.8412 0.056 Uiso 1 1 calc R . .
C20A C 0.9471(2) 0.15228(17) 0.88651(12) 0.0425(7) Uani 1 1 d . . .
H20A H 0.9161 0.2113 0.8832 0.051 Uiso 1 1 calc R . .
C21A C 1.1723(3) 0.0383(2) 0.83744(16) 0.0759(11) Uani 1 1 d . . .
H21A H 1.2318 0.0354 0.8755 0.114 Uiso 1 1 calc R . .
H21B H 1.1789 0.0899 0.8081 0.114 Uiso 1 1 calc R . .
H21C H 1.1656 -0.0197 0.8120 0.114 Uiso 1 1 calc R . .
C1B C 1.3215(3) 0.2115(2) 1.22159(16) 0.0737(10) Uani 1 1 d . . .
H1B1 H 1.2571 0.2036 1.2325 0.111 Uiso 1 1 calc R . .
H1B2 H 1.3581 0.2630 1.2478 0.111 Uiso 1 1 calc R . .
H1B3 H 1.3609 0.1546 1.2325 0.111 Uiso 1 1 calc R . .
C2B C 1.3034(2) 0.23230(18) 1.14663(16) 0.0519(8) Uani 1 1 d . . .
C3B C 1.3843(2) 0.25185(19) 1.11846(17) 0.0576(8) Uani 1 1 d . . .
H3BA H 1.4505 0.2504 1.1466 0.069 Uiso 1 1 calc R . .
C4B C 1.3695(2) 0.27321(19) 1.05065(17) 0.0544(8) Uani 1 1 d . . .
H4BA H 1.4256 0.2865 1.0336 0.065 Uiso 1 1 calc R . .
C5B C 1.2710(2) 0.27546(17) 1.00638(15) 0.0450(7) Uani 1 1 d . . .
C6B C 1.19049(19) 0.25400(16) 1.03421(15) 0.0435(7) Uani 1 1 d . . .
H6BA H 1.1243 0.2534 1.0060 0.052 Uiso 1 1 calc R . .
C7B C 1.2062(2) 0.23356(16) 1.10258(15) 0.0461(7) Uani 1 1 d . . .
H7BA H 1.1503 0.2202 1.1198 0.055 Uiso 1 1 calc R . .
C8B C 1.25627(19) 0.30053(19) 0.93353(15) 0.0465(7) Uani 1 1 d . . .
C9B C 1.3114(2) 0.2520(2) 0.89469(19) 0.0689(10) Uani 1 1 d . . .
H9BA H 1.3576 0.2055 0.9154 0.083 Uiso 1 1 calc R . .
C10B C 1.2984(3) 0.2717(3) 0.8269(2) 0.0815(11) Uani 1 1 d . . .
H10B H 1.3340 0.2367 0.8016 0.098 Uiso 1 1 calc R . .
C11B C 1.2339(2) 0.3420(3) 0.79537(16) 0.0691(10) Uani 1 1 d . . .
H11B H 1.2270 0.3551 0.7492 0.083 Uiso 1 1 calc R . .
C12B C 1.1779(2) 0.3947(2) 0.83232(14) 0.0490(7) Uani 1 1 d . . .
C13B C 1.18775(19) 0.37099(18) 0.90066(13) 0.0405(6) Uani 1 1 d . . .
C14B C 1.12053(17) 0.42014(16) 0.93917(11) 0.0305(5) Uani 1 1 d . . .
C15B C 1.1167(2) 0.4763(2) 0.79859(12) 0.0492(8) Uani 1 1 d . . .
C16B C 1.0541(2) 0.4706(3) 0.73184(14) 0.0659(10) Uani 1 1 d . . .
H16B H 1.0485 0.4134 0.7085 0.079 Uiso 1 1 calc R . .
C17B C 1.0008(2) 0.5469(3) 0.70011(16) 0.0786(12) Uani 1 1 d . . .
H17B H 0.9603 0.5402 0.6555 0.094 Uiso 1 1 calc R . .
C18B C 1.0048(2) 0.6334(3) 0.73157(17) 0.0699(10) Uani 1 1 d . . .
C19B C 1.0691(2) 0.6421(2) 0.79794(14) 0.0563(8) Uani 1 1 d . . .
H19B H 1.0749 0.6999 0.8205 0.068 Uiso 1 1 calc R . .
C20B C 1.12388(19) 0.5647(2) 0.82997(12) 0.0453(7) Uani 1 1 d . . .
H20B H 1.1668 0.5720 0.8738 0.054 Uiso 1 1 calc R . .
C21B C 0.9439(3) 0.7167(3) 0.6973(2) 0.1074(16) Uani 1 1 d . . .
H21D H 0.9772 0.7445 0.6654 0.161 Uiso 1 1 calc R . .
H21E H 0.9389 0.7626 0.7313 0.161 Uiso 1 1 calc R . .
H21F H 0.8766 0.6963 0.6732 0.161 Uiso 1 1 calc R . .
C1T C 0.83310(19) 0.53636(18) 0.80822(12) 0.0415(6) Uani 1 1 d . . .
H1TA H 0.8931 0.5129 0.7957 0.050 Uiso 1 1 calc R . .
H1TB H 0.8459 0.6008 0.8245 0.050 Uiso 1 1 calc R . .
C2T C 0.7409(2) 0.5317(2) 0.74812(13) 0.0498(7) Uani 1 1 d . . .
H2TA H 0.7471 0.4806 0.7174 0.060 Uiso 1 1 calc R . .
H2TB H 0.7316 0.5906 0.7227 0.060 Uiso 1 1 calc R . .
C3T C 0.6533(2) 0.5142(2) 0.77997(13) 0.0553(8) Uani 1 1 d . . .
H3TA H 0.6148 0.5718 0.7805 0.066 Uiso 1 1 calc R . .
H3TB H 0.6077 0.4664 0.7545 0.066 Uiso 1 1 calc R . .
C4T C 0.70106(19) 0.4814(2) 0.85120(14) 0.0598(9) Uani 1 1 d . . .
H4TA H 0.6850 0.5248 0.8842 0.072 Uiso 1 1 calc R . .
H4TB H 0.6754 0.4194 0.8585 0.072 Uiso 1 1 calc R . .
H1 H 1.000(2) 0.342(3) 1.0490(16) 0.093(11) Uiso 1 1 d . . .
H2 H 0.983(2) 0.426(2) 1.0935(16) 0.078(11) Uiso 1 1 d . . .

loop_
_atom_site_aniso_label
_atom_site_aniso_U_11
_atom_site_aniso_U_22
_atom_site_aniso_U_33
_atom_site_aniso_U_23
_atom_site_aniso_U_13
_atom_site_aniso_U_12
Co1 0.02207(15) 0.02443(15) 0.02230(15) 0.00033(13) 0.00329(11) 0.00107(13)
O1A 0.0310(9) 0.0259(8) 0.0338(9) 0.0044(7) 0.0026(7) -0.0031(7)
O2A 0.0430(11) 0.0333(9) 0.0393(10) 0.0025(8) -0.0119(8) -0.0089(8)
O1B 0.0247(9) 0.0351(9) 0.0303(9) -0.0069(7) 0.0067(7) -0.0024(7)
O2B 0.0246(8) 0.0335(9) 0.0297(8) -0.0063(7) 0.0056(7) -0.0015(7)
O1H 0.0298(9) 0.0306(9) 0.0295(9) -0.0003(7) 0.0046(7) -0.0023(7)
O1T 0.0236(8) 0.0427(9) 0.0285(8) 0.0104(7) 0.0014(7) -0.0021(7)
C1A 0.0439(18) 0.115(3) 0.068(2) -0.016(2) 0.0171(16) 0.0001(19)
C2A 0.0230(13) 0.082(2) 0.0543(18) -0.0035(17) 0.0087(13) -0.0116(14)
C3A 0.0395(17) 0.105(3) 0.0343(16) 0.0036(18) 0.0059(13) -0.0190(18)
C4A 0.0431(17) 0.072(2) 0.0376(16) 0.0095(15) 0.0000(13) -0.0161(15)
C5A 0.0308(14) 0.0547(17) 0.0400(15) 0.0113(13) 0.0009(11) -0.0174(12)
C6A 0.0367(15) 0.0574(18) 0.0400(15) 0.0071(13) 0.0083(12) -0.0085(13)
C7A 0.0320(15) 0.0649(19) 0.0520(18) 0.0086(15) 0.0104(13) -0.0034(13)
C8A 0.0451(16) 0.0407(15) 0.0334(14) 0.0118(12) -0.0084(12) -0.0144(13)
C9A 0.0578(19) 0.0587(19) 0.0471(17) 0.0143(15) -0.0079(14) -0.0308(16)
C10A 0.081(2) 0.0469(19) 0.0511(19) 0.0161(16) -0.0161(17) -0.0360(18)
C11A 0.078(2) 0.0323(15) 0.0429(17) 0.0071(13) -0.0214(16) -0.0197(15)
C12A 0.0577(18) 0.0259(12) 0.0296(13) 0.0068(10) -0.0183(12) -0.0084(12)
C13A 0.0423(15) 0.0284(13) 0.0283(13) 0.0097(10) -0.0086(11) -0.0087(11)
C14A 0.0380(14) 0.0276(12) 0.0291(12) 0.0008(10) 0.0027(11) -0.0039(10)
C15A 0.0541(17) 0.0276(13) 0.0294(13) -0.0022(10) -0.0150(12) -0.0021(12)
C16A 0.082(2) 0.0267(14) 0.0305(14) -0.0016(11) -0.0163(15) -0.0014(14)
C17A 0.088(2) 0.0394(17) 0.0335(16) -0.0079(13) -0.0125(16) 0.0202(16)
C18A 0.068(2) 0.0487(17) 0.0285(13) -0.0092(13) -0.0122(13) 0.0172(16)
C19A 0.0618(19) 0.0361(15) 0.0328(14) -0.0059(12) -0.0054(13) 0.0013(14)
C20A 0.0560(18) 0.0255(13) 0.0332(14) -0.0048(11) -0.0120(12) 0.0023(12)
C21A 0.095(3) 0.073(2) 0.0524(19) -0.0075(17) 0.0044(18) 0.031(2)
C1B 0.071(2) 0.0565(19) 0.079(2) 0.0154(17) -0.0072(19) -0.0045(17)
C2B 0.0465(18) 0.0296(14) 0.071(2) -0.0045(13) 0.0004(15) -0.0005(13)
C3B 0.0417(17) 0.0454(17) 0.076(2) 0.0023(16) -0.0034(16) 0.0047(14)
C4B 0.0297(15) 0.0444(17) 0.088(2) -0.0110(16) 0.0126(15) 0.0013(12)
C5B 0.0373(15) 0.0309(14) 0.0650(19) -0.0123(13) 0.0101(13) 0.0066(12)
C6B 0.0279(14) 0.0301(13) 0.069(2) -0.0143(13) 0.0064(13) 0.0008(11)
C7B 0.0448(17) 0.0256(13) 0.0647(19) -0.0026(13) 0.0085(14) 0.0006(12)
C8B 0.0292(14) 0.0470(16) 0.0644(19) -0.0211(14) 0.0143(13) 0.0003(12)
C9B 0.052(2) 0.075(2) 0.086(3) -0.033(2) 0.0281(18) 0.0085(17)
C10B 0.055(2) 0.104(3) 0.095(3) -0.044(2) 0.036(2) 0.003(2)
C11B 0.053(2) 0.109(3) 0.0520(19) -0.0380(19) 0.0255(16) -0.019(2)
C12B 0.0337(15) 0.070(2) 0.0462(17) -0.0238(15) 0.0156(13) -0.0107(14)
C13B 0.0329(14) 0.0511(16) 0.0397(15) -0.0213(13) 0.0131(11) -0.0107(12)
C14B 0.0289(13) 0.0339(13) 0.0281(12) -0.0026(10) 0.0064(10) 0.0006(10)
C15B 0.0362(15) 0.088(2) 0.0271(13) -0.0115(14) 0.0151(11) -0.0230(15)
C16B 0.0538(19) 0.113(3) 0.0317(15) -0.0113(18) 0.0118(14) -0.026(2)
C17B 0.0462(19) 0.155(4) 0.0313(16) 0.010(2) 0.0038(14) -0.031(2)
C18B 0.0407(18) 0.119(3) 0.0487(19) 0.035(2) 0.0090(15) -0.0173(19)
C19B 0.0387(16) 0.084(2) 0.0457(17) 0.0195(16) 0.0097(13) -0.0183(16)
C20B 0.0310(14) 0.076(2) 0.0289(13) 0.0081(14) 0.0075(11) -0.0151(14)
C21B 0.057(2) 0.168(4) 0.090(3) 0.078(3) 0.005(2) -0.001(3)
C1T 0.0378(14) 0.0535(17) 0.0313(13) 0.0101(12) 0.0056(11) -0.0016(12)
C2T 0.0500(17) 0.0632(19) 0.0308(14) 0.0094(13) 0.0004(12) 0.0063(14)
C3T 0.0360(15) 0.072(2) 0.0481(17) 0.0159(15) -0.0073(13) -0.0016(14)
C4T 0.0256(14) 0.104(3) 0.0451(16) 0.0205(16) 0.0007(12) -0.0020(15)

loop_
_atom_type_symbol
_atom_type_description
_atom_type_scat_dispersion_real
_atom_type_scat_dispersion_imag
_atom_type_scat_source
C C 0.0033 0.0016 'International Tables Vol C Tables 4.2.6.8 and 6.1.1.4'
H H 0.0000 0.0000 'International Tables Vol C Tables 4.2.6.8 and 6.1.1.4'
N N 0.0061 0.0033 'International Tables Vol C Tables 4.2.6.8 and 6.1.1.4'
O O 0.0106 0.0060 'International Tables Vol C Tables 4.2.6.8 and 6.1.1.4'
Co Co 0.3494 0.9721 'International Tables Vol C Tables 4.2.6.8 and 6.1.1.4'

loop_
_geom_angle_atom_site_label_1
_geom_angle_atom_site_label_2
_geom_angle_atom_site_label_3
_geom_angle
_geom_angle_site_symmetry_1
_geom_angle_site_symmetry_3
_geom_angle_publ_flag
O1A Co1 O2B 102.17(6) . 3_767 ?
O1A Co1 O1B 98.61(6) . . ?
O1A Co1 O1T 87.91(6) . . ?
O2B Co1 O1T 97.10(6) 3_767 . ?
O1B Co1 O1T 95.89(6) . . ?
O1A Co1 O1H 90.24(6) . . ?
O2B Co1 O1H 83.67(6) 3_767 . ?
O1B Co1 O1H 83.99(6) . . ?
O1T Co1 O1H 178.11(6) . . ?
O1A Co1 O1H 173.10(6) . 3_767 ?
O2B Co1 O1H 83.26(6) 3_767 3_767 ?
O1B Co1 O1H 77.08(6) . 3_767 ?
O1T Co1 O1H 87.19(6) . 3_767 ?
O1H Co1 O1H 94.62(6) . 3_767 ?
C14A O1A Co1 128.58(14) . . ?
C14B O1B Co1 131.14(14) . . ?
C14B O2B Co1 126.12(14) . 3_767 ?
Co1 O1H Co1 85.38(6) . 3_767 ?
C1T O1T C4T 108.26(18) . . ?
C1T O1T Co1 124.92(13) . . ?
C4T O1T Co1 120.63(14) . . ?
C7A C2A C3A 117.1(3) . . ?
C7A C2A C1A 120.9(3) . . ?
C3A C2A C1A 122.0(3) . . ?
C4A C3A C2A 122.1(3) . . ?
C3A C4A C5A 120.6(3) . . ?
C6A C5A C4A 117.5(3) . . ?
C6A C5A C8A 122.6(2) . . ?
C4A C5A C8A 119.8(2) . . ?
C7A C6A C5A 121.4(3) . . ?
C6A C7A C2A 121.3(3) . . ?
C13A C8A C9A 119.4(3) . . ?
C13A C8A C5A 123.2(2) . . ?
C9A C8A C5A 117.4(3) . . ?
C10A C9A C8A 120.2(3) . . ?
C9A C10A C11A 120.2(3) . . ?
C10A C11A C12A 122.4(3) . . ?
C11A C12A C13A 116.5(3) . . ?
C11A C12A C15A 119.2(3) . . ?
C13A C12A C15A 124.2(2) . . ?
C8A C13A C12A 121.1(2) . . ?
C8A C13A C14A 118.1(2) . . ?
C12A C13A C14A 120.4(2) . . ?
O2A C14A O1A 125.8(2) . . ?
O2A C14A C13A 117.3(2) . . ?
O1A C14A C13A 117.0(2) . . ?
C20A C15A C16A 116.3(3) . . ?
C20A C15A C12A 124.2(2) . . ?
C16A C15A C12A 119.5(3) . . ?
C17A C16A C15A 121.8(3) . . ?
C16A C17A C18A 121.7(3) . . ?
C17A C18A C19A 117.2(3) . . ?
C17A C18A C21A 120.5(3) . . ?
C19A C18A C21A 122.3(3) . . ?
C20A C19A C18A 121.3(3) . . ?
C19A C20A C15A 121.6(2) . . ?
C3B C2B C7B 117.1(3) . . ?
C3B C2B C1B 120.8(3) . . ?
C7B C2B C1B 122.0(3) . . ?
C4B C3B C2B 121.9(3) . . ?
C3B C4B C5B 120.8(3) . . ?
C6B C5B C4B 117.2(3) . . ?
C6B C5B C8B 122.7(2) . . ?
C4B C5B C8B 120.1(3) . . ?
C7B C6B C5B 121.4(3) . . ?
C6B C7B C2B 121.5(3) . . ?
C9B C8B C13B 117.9(3) . . ?
C9B C8B C5B 119.1(3) . . ?
C13B C8B C5B 122.9(2) . . ?
C10B C9B C8B 120.9(3) . . ?
C9B C10B C11B 121.1(3) . . ?
C10B C11B C12B 120.4(3) . . ?
C13B C12B C11B 118.0(3) . . ?
C13B C12B C15B 122.9(2) . . ?
C11B C12B C15B 119.0(3) . . ?
C12B C13B C8B 121.4(2) . . ?
C12B C13B C14B 118.8(2) . . ?
C8B C13B C14B 119.8(2) . . ?
O2B C14B O1B 126.0(2) . . ?
O2B C14B C13B 117.6(2) . . ?
O1B C14B C13B 116.37(19) . . ?
C20B C15B C16B 116.3(3) . . ?
C20B C15B C12B 121.8(2) . . ?
C16B C15B C12B 121.8(3) . . ?
C17B C16B C15B 121.5(3) . . ?
C16B C17B C18B 122.5(3) . . ?
C17B C18B C19B 117.4(3) . . ?
C17B C18B C21B 122.4(3) . . ?
C19B C18B C21B 120.2(4) . . ?
C20B C19B C18B 120.1(3) . . ?
C19B C20B C15B 122.1(3) . . ?
O1T C1T C2T 105.1(2) . . ?
C1T C2T C3T 104.2(2) . . ?
C4T C3T C2T 105.6(2) . . ?
O1T C4T C3T 107.5(2) . . ?

loop_
_geom_bond_atom_site_label_1
_geom_bond_atom_site_label_2
_geom_bond_distance
_geom_bond_site_symmetry_2
_geom_bond_publ_flag
Co1 O1A 2.0036(15) . ?
Co1 O2B 2.0100(15) 3_767 ?
Co1 O1B 2.0294(15) . ?
Co1 O1T 2.0742(14) . ?
Co1 O1H 2.2290(15) . ?
Co1 O1H 2.2948(17) 3_767 ?
O1A C14A 1.261(3) . ?
O2A C14A 1.246(3) . ?
O1B C14B 1.260(3) . ?
O2B C14B 1.257(3) . ?
O2B Co1 2.0100(15) 3_767 ?
O1H H2 0.95(3) . ?
O1H H1 1.01(4) . ?
O1H Co1 2.2948(17) 3_767 ?
O1T C1T 1.428(3) . ?
O1T C4T 1.428(3) . ?
C1A C2A 1.496(4) . ?
C2A C7A 1.381(4) . ?
C2A C3A 1.381(4) . ?
C3A C4A 1.373(4) . ?
C4A C5A 1.390(4) . ?
C5A C6A 1.381(4) . ?
C5A C8A 1.489(4) . ?
C6A C7A 1.374(4) . ?
C8A C13A 1.395(4) . ?
C8A C9A 1.400(3) . ?
C9A C10A 1.365(4) . ?
C10A C11A 1.371(4) . ?
C11A C12A 1.405(4) . ?
C12A C13A 1.411(3) . ?
C12A C15A 1.470(4) . ?
C13A C14A 1.511(3) . ?
C15A C20A 1.391(3) . ?
C15A C16A 1.405(4) . ?
C16A C17A 1.361(4) . ?
C17A C18A 1.386(4) . ?
C18A C19A 1.390(4) . ?
C18A C21A 1.500(5) . ?
C19A C20A 1.380(4) . ?
C1B C2B 1.497(4) . ?
C2B C3B 1.385(4) . ?
C2B C7B 1.386(4) . ?
C3B C4B 1.364(4) . ?
C4B C5B 1.402(4) . ?
C5B C6B 1.383(4) . ?
C5B C8B 1.474(4) . ?
C6B C7B 1.370(4) . ?
C8B C9B 1.394(4) . ?
C8B C13B 1.407(4) . ?
C9B C10B 1.361(5) . ?
C10B C11B 1.369(5) . ?
C11B C12B 1.406(4) . ?
C12B C13B 1.391(4) . ?
C12B C15B 1.481(4) . ?
C13B C14B 1.510(3) . ?
C15B C20B 1.394(4) . ?
C15B C16B 1.396(4) . ?
C16B C17B 1.363(5) . ?
C17B C18B 1.374(5) . ?
C18B C19B 1.401(4) . ?
C18B C21B 1.503(5) . ?
C19B C20B 1.387(4) . ?
C1T C2T 1.501(3) . ?
C2T C3T 1.508(4) . ?
C3T C4T 1.489(3) . ?
